data_4085807
loop_
_publ_author_name
'Wagner, Thomas'
'P\"othig, Alexander'
'Augenstein, Hannah M. S.'
'Schmidt, Tobias D.'
'Kaposi, Marlene'
'Herdtweck, Eberhard'
'Br\"utting, Wolfgang'
'Herrmann, Wolfgang A.'
'K\"uhn, Fritz E.'

_publ_section_title
;
 From Simple Ligands to Complex Structures: Structural Diversity of
 Silver(I) Complexes Bearing Tetradentate (alkylenebimpy) NHC Ligands
;
_journal_name_full Organometallics
_journal_page_first 150410094812000
_journal_paper_doi 10.1021/om5013067
_journal_year 2015
_chemical_compound_source 'see text'
_chemical_formula_moiety 'C44 H46 Ag3 N14, 3(F6 P), C2 H3 N'
_chemical_formula_sum 'C46 H49 Ag3 F18 N15 P3'
_chemical_formula_weight 1570.53
_space_group_IT_number 14
_symmetry_cell_setting monoclinic
_symmetry_Int_Tables_number 14
_symmetry_space_group_name_Hall '-P 2yn'
_symmetry_space_group_name_H-M 'P 1 21/n 1'
_atom_sites_solution_hydrogens geom
_atom_sites_solution_primary direct
_atom_sites_solution_secondary difmap
_cell_angle_alpha 90
_cell_angle_beta 92.090(2)
_cell_angle_gamma 90
_cell_formula_units_Z 4
_cell_length_a 13.7359(9)
_cell_length_b 21.8166(17)
_cell_length_c 18.8472(14)
_cell_measurement_reflns_used 9396
_cell_measurement_temperature 123
_cell_measurement_theta_max 25.3931
_cell_measurement_theta_min 2.3556
_cell_volume 5644.2(7)
_computing_cell_refinement 'SAINT (Bruker, 2008b)'
_computing_data_collection 'APEX II Control Software (Bruker, 2008a)'
_computing_data_reduction 'SAINT (Bruker, 2008b)'
_computing_molecular_graphics 'PLATON (Spek, 2011)'
_computing_publication_material 'PLATON (Spek, 2011), enCIFer (Allen, 2004)'
_computing_structure_refinement 'SHELXL97 (Sheldrick, 1997), SHELXLE (Huebschle, 2011)'
_computing_structure_solution 'SHELXS97 (Sheldrick, 1997)'
_diffrn_ambient_temperature 123
_diffrn_detector ' CCD plate '
_diffrn_detector_area_resol_mean 16
_diffrn_measured_fraction_theta_full 0.995
_diffrn_measured_fraction_theta_max 0.995
_diffrn_measurement_device ' \k-geometry diffractometer '
_diffrn_measurement_device_type ' Bruker APEX-II CCD '
_diffrn_measurement_method ' phi- and omega-rotation '
_diffrn_radiation_monochromator 'MONTEL optic'
_diffrn_radiation_probe x-ray
_diffrn_radiation_source 'rotating anode FR591'
_diffrn_radiation_type MoK\a
_diffrn_radiation_wavelength 0.71073
_diffrn_reflns_av_R_equivalents 0.0570
_diffrn_reflns_av_sigmaI/netI 0.0214
_diffrn_reflns_limit_h_max 16
_diffrn_reflns_limit_h_min -16
_diffrn_reflns_limit_k_max 26
_diffrn_reflns_limit_k_min -26
_diffrn_reflns_limit_l_max 22
_diffrn_reflns_limit_l_min -22
_diffrn_reflns_number 162910
_diffrn_reflns_reduction_process
;
;
_diffrn_reflns_theta_full 25.46
_diffrn_reflns_theta_max 25.46
_diffrn_reflns_theta_min 1.43
_exptl_absorpt_coefficient_mu 1.225
_exptl_absorpt_correction_T_max 0.762
_exptl_absorpt_correction_T_min 0.665
_exptl_absorpt_correction_type multi-scan
_exptl_absorpt_process_details 'SADABS, Bruker, 2008b'
_exptl_crystal_colour yellow
_exptl_crystal_density_diffrn 1.848
_exptl_crystal_density_method 'Not Measured'
_exptl_crystal_description block
_exptl_crystal_F_000 3112
_exptl_crystal_size_max 0.360
_exptl_crystal_size_mid 0.250
_exptl_crystal_size_min 0.230
_refine_diff_density_max 0.947
_refine_diff_density_min -0.520
_refine_diff_density_rms 0.073
_refine_ls_extinction_method none
_refine_ls_goodness_of_fit_ref 1.059
_refine_ls_hydrogen_treatment constr
_refine_ls_matrix_type full
_refine_ls_number_parameters 769
_refine_ls_number_reflns 10427
_refine_ls_number_restraints 0
_refine_ls_restrained_S_all 1.059
_refine_ls_R_factor_all 0.0302
_refine_ls_R_factor_gt 0.0252
_refine_ls_shift/su_max 0.001
_refine_ls_shift/su_mean 0.000
_refine_ls_structure_factor_coef Fsqd
_refine_ls_weighting_details 'calc w=1/[\s^2^(Fo^2^)+(0.0266P)^2^+7.7588P] where P=(Fo^2^+2Fc^2^)/3'
_refine_ls_weighting_scheme calc
_refine_ls_wR_factor_gt 0.0608
_refine_ls_wR_factor_ref 0.0637
_reflns_number_gt 9366
_reflns_number_total 10427
_reflns_threshold_expression I>2\s(I)
_cod_data_source_file om5013067_si_002.cif
_cod_data_source_block Compound4d
_cod_depositor_comments
;
The following automatic conversions were performed:

'_symmetry_cell_setting' value 'Monoclinic' changed to 'monoclinic'
according to
/usr/data/users/saulius/crontab/automatic-downloads/rss-feeds/ACS/lib/dictionaries/cif_core.dic
dictionary named 'cif_core.dic' version 2.4.2 from 2011-04-26.

Automatic conversion script
Id: cif_fix_values 3271 2015-04-21 07:52:19Z andrius 
;
_cod_original_sg_symbol_H-M 'P 21/n'
_cod_database_code 4085807

loop_
_symmetry_equiv_pos_site_id
_symmetry_equiv_pos_as_xyz
1 x,y,z
2 1/2-x,1/2+y,1/2-z
3 -x,-y,-z
4 1/2+x,1/2-y,1/2+z

loop_
_atom_site_aniso_label
_atom_site_aniso_U_11
_atom_site_aniso_U_22
_atom_site_aniso_U_33
_atom_site_aniso_U_23
_atom_site_aniso_U_13
_atom_site_aniso_U_12
Ag1 0.0228(1) 0.0201(1) 0.0151(1) -0.0002(1) 0.0042(1) 0.0006(1)
Ag2 0.0230(1) 0.0261(1) 0.0229(1) 0.0017(1) 0.0017(1) 0.0029(1)
Ag3 0.0162(1) 0.0198(1) 0.0236(1) 0.0001(1) 0.0008(1) 0.0014(1)
N1 0.0201(10) 0.0221(11) 0.0227(11) -0.0001(9) -0.0017(9) -0.0016(9)
N2 0.0170(10) 0.0190(11) 0.0204(11) -0.0006(9) 0.0010(8) -0.0009(8)
N3 0.0193(10) 0.0184(11) 0.0222(11) 0.0013(9) 0.0007(8) 0.0007(9)
N4 0.0321(12) 0.0203(12) 0.0272(12) -0.0006(10) 0.0110(10) -0.0004(10)
N5 0.0366(13) 0.0200(11) 0.0172(11) -0.0010(9) 0.0073(9) -0.0009(10)
N6 0.0321(12) 0.0278(13) 0.0214(12) 0.0027(10) 0.0004(9) -0.0031(10)
N7 0.0226(11) 0.0228(12) 0.0267(12) 0.0009(9) 0.0037(9) -0.0003(9)
N8 0.0193(11) 0.0267(12) 0.0277(12) 0.0005(10) 0.0001(9) -0.0006(9)
N9 0.0233(11) 0.0322(13) 0.0283(13) 0.0002(10) 0.0007(9) 0.0044(10)
N10 0.0205(10) 0.0219(11) 0.0167(10) -0.0009(9) 0.0030(8) 0.0010(9)
N11 0.0203(10) 0.0244(12) 0.0162(10) 0.0004(9) 0.0028(8) 0.0011(9)
N12 0.0243(11) 0.0232(12) 0.0195(11) -0.0002(9) -0.0012(9) 0.0007(9)
N13 0.0512(17) 0.066(2) 0.0379(17) 0.0024(15) 0.0053(14) 0.0274(15)
N14 0.0350(16) 0.0584(19) 0.0493(17) 0.0236(15) 0.0100(13) 0.0067(13)
C1 0.0196(12) 0.0195(13) 0.0207(13) 0.0018(10) -0.0017(10) 0.0000(10)
C2 0.0188(12) 0.0284(15) 0.0292(15) 0.0013(12) -0.0007(11) -0.0045(11)
C3 0.0175(12) 0.0281(15) 0.0239(14) 0.0017(11) 0.0015(10) -0.0012(11)
C4 0.0159(11) 0.0195(13) 0.0228(13) 0.0013(10) -0.0019(10) 0.0029(10)
C5 0.0205(12) 0.0249(14) 0.0224(13) 0.0030(11) 0.0030(10) 0.0021(11)
C6 0.0279(13) 0.0252(14) 0.0205(13) -0.0024(11) 0.0002(11) 0.0062(11)
C7 0.0293(14) 0.0208(14) 0.0281(14) -0.0031(11) -0.0063(11) 0.0010(11)
C8 0.0237(13) 0.0215(14) 0.0280(14) 0.0038(11) -0.0014(11) -0.0011(11)
C9 0.0260(13) 0.0262(15) 0.0306(15) -0.0067(12) -0.0045(11) -0.0018(11)
C10 0.0247(14) 0.0233(15) 0.0447(18) -0.0047(13) -0.0015(12) -0.0035(11)
C11 0.0250(13) 0.0228(14) 0.0277(14) -0.0030(11) 0.0042(11) -0.0017(11)
C12 0.0238(13) 0.0247(15) 0.0379(16) -0.0001(12) 0.0063(12) 0.0004(11)
C13 0.0306(14) 0.0156(13) 0.0214(13) -0.0001(10) 0.0065(11) 0.0012(11)
C14 0.0442(17) 0.0260(15) 0.0330(16) 0.0004(13) 0.0222(14) -0.0017(13)
C15 0.0541(19) 0.0280(16) 0.0207(14) -0.0006(12) 0.0156(13) -0.0006(14)
C16 0.0397(15) 0.0141(13) 0.0209(13) 0.0023(10) 0.0002(11) 0.0004(11)
C17 0.0523(19) 0.0261(15) 0.0237(15) -0.0029(12) 0.0000(13) 0.0024(14)
C18 0.058(2) 0.0250(16) 0.0336(17) -0.0057(13) -0.0176(15) 0.0032(14)
C19 0.0403(16) 0.0228(15) 0.0406(18) 0.0041(13) -0.0113(14) -0.0015(13)
C20 0.0351(15) 0.0289(16) 0.0300(15) 0.0060(12) -0.0013(12) -0.0029(13)
C21 0.0220(13) 0.0176(13) 0.0280(14) 0.0018(11) 0.0017(11) 0.0006(10)
C22 0.0213(13) 0.0368(17) 0.0365(17) 0.0008(13) 0.0060(12) 0.0016(12)
C23 0.0187(13) 0.0394(17) 0.0364(17) -0.0003(13) 0.0021(11) -0.0004(12)
C24 0.0249(13) 0.0216(14) 0.0271(14) 0.0031(11) -0.0013(11) 0.0004(11)
C25 0.0265(14) 0.0373(17) 0.0348(16) -0.0012(13) 0.0006(12) -0.0058(13)
C26 0.0405(17) 0.0442(19) 0.0335(17) -0.0006(14) -0.0046(14) -0.0107(15)
C27 0.0434(17) 0.0354(17) 0.0273(15) 0.0013(13) 0.0035(13) -0.0007(14)
C28 0.0286(14) 0.0347(16) 0.0301(15) 0.0043(13) 0.0034(12) 0.0090(12)
C29 0.0306(14) 0.0264(15) 0.0234(14) 0.0032(11) 0.0040(11) -0.0029(12)
C30 0.0268(13) 0.0257(14) 0.0228(14) -0.0001(11) 0.0035(11) 0.0016(11)
C31 0.0283(14) 0.0256(15) 0.0251(14) 0.0023(11) 0.0082(11) 0.0043(11)
C32 0.0202(12) 0.0273(14) 0.0249(14) 0.0036(11) 0.0041(10) 0.0016(11)
C33 0.0201(12) 0.0203(13) 0.0188(13) 0.0020(10) 0.0006(10) 0.0032(10)
C34 0.0257(13) 0.0263(14) 0.0168(13) -0.0025(11) 0.0026(10) 0.0025(11)
C35 0.0240(13) 0.0275(14) 0.0177(13) -0.0010(11) 0.0052(10) 0.0039(11)
C36 0.0240(13) 0.0241(14) 0.0148(12) 0.0006(10) 0.0019(10) -0.0015(11)
C37 0.0233(13) 0.0337(16) 0.0245(14) -0.0028(12) 0.0035(11) 0.0014(12)
C38 0.0228(13) 0.0435(18) 0.0288(15) -0.0037(13) 0.0015(11) -0.0034(13)
C39 0.0313(15) 0.0366(17) 0.0303(16) -0.0046(13) -0.0034(12) -0.0087(13)
C40 0.0341(15) 0.0267(15) 0.0264(15) -0.0039(12) -0.0019(12) 0.0000(12)
C41 0.0344(16) 0.0361(18) 0.0383(18) -0.0043(14) -0.0046(14) 0.0123(13)
C42 0.0402(17) 0.0374(18) 0.0381(17) -0.0066(14) 0.0036(14) 0.0005(14)
C43 0.0341(17) 0.049(2) 0.0306(16) 0.0134(14) 0.0077(13) 0.0082(14)
C44 0.0316(16) 0.066(2) 0.0372(18) -0.0012(17) 0.0008(13) 0.0109(16)
P1 0.0242(3) 0.0334(4) 0.0216(3) 0.0008(3) 0.0004(3) 0.0043(3)
F1 0.0692(13) 0.0473(12) 0.0344(10) 0.0039(9) -0.0096(9) -0.0212(10)
F2 0.0406(11) 0.0905(17) 0.0628(13) 0.0382(12) 0.0252(10) 0.0344(11)
F3 0.0304(9) 0.0815(15) 0.0450(11) 0.0073(10) 0.0062(8) 0.0156(9)
F4 0.0407(10) 0.0453(11) 0.0286(9) 0.0100(8) -0.0026(7) 0.0067(8)
F5 0.0436(10) 0.0379(10) 0.0255(8) 0.0054(7) 0.0024(7) -0.0010(8)
F6 0.1000(17) 0.0519(13) 0.0281(10) -0.0083(9) 0.0004(10) -0.0201(12)
P2 0.0330(4) 0.0318(4) 0.0261(4) 0.0057(3) 0.0017(3) -0.0041(3)
F7 0.0647(12) 0.0362(10) 0.0417(11) -0.0121(8) -0.0111(9) 0.0055(9)
F8 0.0407(10) 0.0511(12) 0.0485(11) 0.0238(9) -0.0107(8) -0.0118(9)
F9 0.0539(11) 0.0421(11) 0.0332(10) 0.0106(8) 0.0065(8) 0.0122(9)
F10 0.0517(11) 0.0395(10) 0.0382(10) -0.0023(8) 0.0161(8) -0.0007(9)
F11 0.0772(15) 0.0489(13) 0.0595(13) 0.0124(10) -0.0165(11) -0.0346(11)
F12 0.0484(12) 0.0915(18) 0.0778(16) 0.0448(14) 0.0332(11) 0.0292(12)
P3 0.0231(3) 0.0299(4) 0.0262(4) -0.0014(3) 0.0007(3) -0.0046(3)
F13 0.0264(8) 0.0421(10) 0.0430(10) 0.0065(8) -0.0022(7) 0.0004(7)
F14 0.0514(11) 0.0301(9) 0.0352(10) -0.0026(8) 0.0005(8) -0.0039(8)
F15 0.0385(10) 0.0476(11) 0.0525(12) -0.0220(9) -0.0001(8) 0.0007(8)
F16 0.0236(8) 0.0567(12) 0.0547(12) -0.0051(10) -0.0014(8) -0.0056(8)
F17 0.0511(11) 0.0650(13) 0.0283(9) 0.0090(9) 0.0074(8) -0.0140(10)
F18 0.0381(9) 0.0357(10) 0.0376(10) 0.0089(8) -0.0045(8) -0.0079(8)
N15 0.045(2) 0.281(8) 0.072(3) -0.051(4) -0.005(2) 0.034(3)
C45 0.041(2) 0.096(3) 0.057(2) -0.007(2) 0.0048(19) 0.013(2)
C46 0.050(2) 0.055(2) 0.076(3) 0.006(2) -0.007(2) 0.0007(18)

loop_
_atom_site_label
_atom_site_type_symbol
_atom_site_thermal_displace_type
_atom_site_fract_x
_atom_site_fract_y
_atom_site_fract_z
_atom_site_occupancy
_atom_site_U_iso_or_equiv
_atom_site_calc_flag
_atom_site_refinement_flags
Ag1 Ag Uani 0.13313(1) 0.46629(1) 0.17148(1) 1.000 0.0192(1) d .
Ag2 Ag Uani 0.16123(1) 0.35361(1) 0.26540(1) 1.000 0.0240(1) d .
Ag3 Ag Uani 0.24576(1) 0.24252(1) 0.33862(1) 1.000 0.0199(1) d .
N1 N Uani 0.02873(15) 0.19943(10) 0.32634(11) 1.000 0.0217(6) d .
N2 N Uani 0.04475(14) 0.27886(9) 0.39119(11) 1.000 0.0188(6) d .
N3 N Uani 0.15338(15) 0.36138(9) 0.39532(11) 1.000 0.0200(6) d .
N4 N Uani 0.29428(16) 0.48831(10) 0.05793(12) 1.000 0.0263(7) d .
N5 N Uani 0.15999(17) 0.45511(10) 0.01095(11) 1.000 0.0245(7) d .
N6 N Uani 0.01432(17) 0.42968(11) 0.06303(12) 1.000 0.0271(7) d .
N7 N Uani 0.44885(15) 0.23149(10) 0.26532(12) 1.000 0.0240(7) d .
N8 N Uani 0.46311(15) 0.25002(10) 0.37657(12) 1.000 0.0246(7) d .
N9 N Uani 0.34424(16) 0.26244(11) 0.46020(12) 1.000 0.0279(7) d .
N10 N Uani 0.10916(15) 0.51576(10) 0.32307(11) 1.000 0.0196(6) d .
N11 N Uani -0.00442(15) 0.45158(10) 0.30024(11) 1.000 0.0203(6) d .
N12 N Uani -0.01090(15) 0.35706(10) 0.24261(11) 1.000 0.0224(7) d .
N13 N Uani 0.1760(2) 0.30181(15) 0.15022(15) 1.000 0.0516(10) d .
N14 N Uani 0.3208(2) 0.39114(14) 0.27179(15) 1.000 0.0474(10) d .
C1 C Uani 0.09572(18) 0.23997(11) 0.35002(13) 1.000 0.0200(7) d .
C2 C Uani -0.06222(18) 0.21226(13) 0.35221(14) 1.000 0.0255(8) d .
C3 C Uani -0.05263(18) 0.26210(12) 0.39302(14) 1.000 0.0232(8) d .
C4 C Uani 0.08881(17) 0.32853(11) 0.43016(13) 1.000 0.0195(7) d .
C5 C Uani 0.06509(18) 0.33851(12) 0.49975(13) 1.000 0.0226(8) d .
C6 C Uani 0.11235(19) 0.38538(12) 0.53591(14) 1.000 0.0246(8) d .
C7 C Uani 0.18053(19) 0.41986(12) 0.50174(14) 1.000 0.0263(8) d .
C8 C Uani 0.19927(19) 0.40627(12) 0.43176(14) 1.000 0.0245(8) d .
C9 C Uani 0.0495(2) 0.14790(12) 0.27905(15) 1.000 0.0277(8) d .
C10 C Uani 0.0476(2) 0.08575(13) 0.31554(16) 1.000 0.0310(9) d .
C11 C Uani 0.13297(19) 0.07316(12) 0.36767(14) 1.000 0.0251(8) d .
C12 C Uani 0.12938(19) 0.00621(13) 0.38996(16) 1.000 0.0287(8) d .
C13 C Uani 0.20494(19) 0.46892(11) 0.07501(14) 1.000 0.0224(8) d .
C14 C Uani 0.3053(2) 0.48710(13) -0.01478(16) 1.000 0.0339(9) d .
C15 C Uani 0.2224(2) 0.46638(13) -0.04430(15) 1.000 0.0339(10) d .
C16 C Uani 0.0629(2) 0.43184(11) 0.00336(14) 1.000 0.0249(8) d .
C17 C Uani 0.0244(2) 0.41341(13) -0.06187(15) 1.000 0.0341(9) d .
C18 C Uani -0.0704(2) 0.39221(14) -0.06472(17) 1.000 0.0393(10) d .
C19 C Uani -0.1226(2) 0.38947(13) -0.00392(16) 1.000 0.0349(9) d .
C20 C Uani -0.0770(2) 0.40853(13) 0.05853(16) 1.000 0.0314(9) d .
C21 C Uani 0.39567(18) 0.24160(12) 0.32248(14) 1.000 0.0225(8) d .
C22 C Uani 0.5476(2) 0.23274(14) 0.28277(16) 1.000 0.0314(9) d .
C23 C Uani 0.5570(2) 0.24435(14) 0.35198(16) 1.000 0.0315(9) d .
C24 C Uani 0.43822(19) 0.26411(12) 0.44741(14) 1.000 0.0246(8) d .
C25 C Uani 0.5099(2) 0.27775(14) 0.49827(16) 1.000 0.0329(9) d .
C26 C Uani 0.4809(2) 0.29493(15) 0.56439(17) 1.000 0.0395(10) d .
C27 C Uani 0.3825(2) 0.29633(14) 0.57814(16) 1.000 0.0353(9) d .
C28 C Uani 0.3173(2) 0.27807(14) 0.52520(15) 1.000 0.0311(9) d .
C29 C Uani 0.4079(2) 0.22145(13) 0.19345(14) 1.000 0.0267(8) d .
C30 C Uani 0.40324(19) 0.15447(12) 0.17240(14) 1.000 0.0250(8) d .
C31 C Uani 0.33196(19) 0.11736(12) 0.21553(14) 1.000 0.0262(8) d .
C32 C Uani 0.30572(18) 0.05563(12) 0.18393(14) 1.000 0.0241(8) d .
C33 C Uani 0.07663(18) 0.47674(11) 0.27255(13) 1.000 0.0197(7) d .
C34 C Uani 0.04985(18) 0.51545(12) 0.38108(13) 1.000 0.0229(8) d .
C35 C Uani -0.02191(19) 0.47559(12) 0.36661(13) 1.000 0.0230(8) d .
C36 C Uani -0.06138(18) 0.40463(12) 0.26669(13) 1.000 0.0209(8) d .
C37 C Uani -0.16133(19) 0.40982(13) 0.26192(14) 1.000 0.0271(8) d .
C38 C Uani -0.2131(2) 0.36194(14) 0.23130(15) 1.000 0.0317(9) d .
C39 C Uani -0.1636(2) 0.31229(14) 0.20600(15) 1.000 0.0328(9) d .
C40 C Uani -0.0624(2) 0.31179(13) 0.21154(15) 1.000 0.0291(9) d .
C41 C Uani 0.2117(2) 0.30559(14) 0.09737(17) 1.000 0.0364(10) d .
C42 C Uani 0.2584(2) 0.30999(15) 0.02996(16) 1.000 0.0385(10) d .
C43 C Uani 0.4027(2) 0.39704(15) 0.27756(16) 1.000 0.0377(10) d .
C44 C Uani 0.5084(2) 0.40321(18) 0.28425(18) 1.000 0.0449(10) d .
P1 P Uani 0.22965(5) 0.40491(3) 0.74304(4) 1.000 0.0264(2) d .
F1 F Uani 0.18883(16) 0.34966(9) 0.69517(10) 1.000 0.0506(7) d .
F2 F Uani 0.12212(14) 0.42454(11) 0.76038(11) 1.000 0.0641(8) d .
F3 F Uani 0.33745(13) 0.38420(10) 0.72520(10) 1.000 0.0522(7) d .
F4 F Uani 0.23202(12) 0.36109(8) 0.81153(9) 1.000 0.0383(6) d .
F5 F Uani 0.22665(12) 0.44798(8) 0.67478(8) 1.000 0.0356(5) d .
F6 F Uani 0.27284(18) 0.45912(9) 0.78982(10) 1.000 0.0601(8) d .
P2 P Uani 0.55235(6) 0.35453(4) 0.07766(4) 1.000 0.0303(2) d .
F7 F Uani 0.50045(15) 0.29799(8) 0.03932(10) 1.000 0.0479(6) d .
F8 F Uani 0.59569(13) 0.30951(9) 0.13776(10) 1.000 0.0471(6) d .
F9 F Uani 0.50863(14) 0.40012(8) 0.01847(9) 1.000 0.0430(6) d .
F10 F Uani 0.45588(14) 0.36382(8) 0.12243(9) 1.000 0.0428(6) d .
F11 F Uani 0.59958(17) 0.41212(10) 0.11865(12) 1.000 0.0623(8) d .
F12 F Uani 0.64644(16) 0.34562(12) 0.03351(13) 1.000 0.0718(9) d .
P3 P Uani 0.73002(5) 0.38735(3) 0.47187(4) 1.000 0.0264(2) d .
F13 F Uani 0.61503(11) 0.39194(8) 0.45671(9) 1.000 0.0373(5) d .
F14 F Uani 0.72771(13) 0.44825(8) 0.51827(9) 1.000 0.0389(6) d .
F15 F Uani 0.73279(13) 0.32569(9) 0.42660(10) 1.000 0.0462(6) d .
F16 F Uani 0.84545(12) 0.38264(9) 0.48724(10) 1.000 0.0451(6) d .
F17 F Uani 0.74724(14) 0.42754(9) 0.40334(9) 1.000 0.0480(6) d .
F18 F Uani 0.71215(12) 0.34769(8) 0.54141(9) 1.000 0.0373(6) d .
N15 N Uani 0.4256(3) 0.5349(3) 0.3550(2) 1.000 0.133(3) d .
C45 C Uani 0.4885(3) 0.5402(2) 0.3932(2) 1.000 0.0646(14) d .
C46 C Uani 0.5715(3) 0.54732(19) 0.4403(2) 1.000 0.0606(14) d .
H2 H Uiso -0.12050 0.18980 0.34270 1.000 0.0310 c R
H3 H Uiso -0.10230 0.28200 0.41820 1.000 0.0280 c R
H5 H Uiso 0.01790 0.31390 0.52190 1.000 0.0270 c R
H6 H Uiso 0.09810 0.39390 0.58390 1.000 0.0290 c R
H7 H Uiso 0.21400 0.45230 0.52570 1.000 0.0310 c R
H8 H Uiso 0.24680 0.42980 0.40850 1.000 0.0290 c R
H9A H Uiso 0.11450 0.15410 0.25920 1.000 0.0330 c R
H9B H Uiso 0.00090 0.14790 0.23890 1.000 0.0330 c R
H10A H Uiso 0.04640 0.05340 0.27860 1.000 0.0370 c R
H10B H Uiso -0.01370 0.08240 0.34140 1.000 0.0370 c R
H11A H Uiso 0.19530 0.08190 0.34480 1.000 0.0300 c R
H11B H Uiso 0.12850 0.09990 0.40980 1.000 0.0300 c R
H12A H Uiso 0.06520 -0.00210 0.41010 1.000 0.0340 c R
H12B H Uiso 0.13480 -0.01970 0.34720 1.000 0.0340 c R
H14 H Uiso 0.36180 0.49890 -0.03910 1.000 0.0410 c R
H15 H Uiso 0.20830 0.46040 -0.09350 1.000 0.0410 c R
H17 H Uiso 0.06170 0.41530 -0.10330 1.000 0.0410 c R
H18 H Uiso -0.09950 0.37950 -0.10880 1.000 0.0470 c R
H19 H Uiso -0.18790 0.37500 -0.00500 1.000 0.0420 c R
H20 H Uiso -0.11240 0.40650 0.10080 1.000 0.0380 c R
H22 H Uiso 0.59910 0.22650 0.25120 1.000 0.0380 c R
H23 H Uiso 0.61630 0.24800 0.37930 1.000 0.0380 c R
H25 H Uiso 0.57690 0.27530 0.48790 1.000 0.0390 c R
H26 H Uiso 0.52800 0.30580 0.60040 1.000 0.0470 c R
H27 H Uiso 0.36060 0.30950 0.62290 1.000 0.0420 c R
H28 H Uiso 0.25000 0.27650 0.53530 1.000 0.0370 c R
H29A H Uiso 0.44790 0.24380 0.15930 1.000 0.0320 c R
H29B H Uiso 0.34130 0.23890 0.19020 1.000 0.0320 c R
H30A H Uiso 0.46910 0.13630 0.17870 1.000 0.0300 c R
H30B H Uiso 0.38360 0.15150 0.12140 1.000 0.0300 c R
H31A H Uiso 0.36080 0.11100 0.26390 1.000 0.0310 c R
H31B H Uiso 0.27150 0.14150 0.22010 1.000 0.0310 c R
H32A H Uiso 0.25840 0.03510 0.21440 1.000 0.0290 c R
H32B H Uiso 0.27380 0.06180 0.13650 1.000 0.0290 c R
H34 H Uiso 0.05860 0.53910 0.42310 1.000 0.0270 c R
H35 H Uiso -0.07440 0.46570 0.39590 1.000 0.0270 c R
H37 H Uiso -0.19340 0.44510 0.27910 1.000 0.0320 c R
H38 H Uiso -0.28220 0.36330 0.22770 1.000 0.0380 c R
H39 H Uiso -0.19800 0.27870 0.18500 1.000 0.0390 c R
H40 H Uiso -0.02850 0.27800 0.19250 1.000 0.0350 c R
H42A H Uiso 0.31110 0.34020 0.03360 1.000 0.0580 c R
H42B H Uiso 0.21040 0.32280 -0.00690 1.000 0.0580 c R
H42C H Uiso 0.28520 0.26990 0.01750 1.000 0.0580 c R
H44A H Uiso 0.52810 0.44210 0.26300 1.000 0.0680 c R
H44B H Uiso 0.53910 0.36910 0.25970 1.000 0.0680 c R
H44C H Uiso 0.52890 0.40260 0.33460 1.000 0.0680 c R
H46A H Uiso 0.58940 0.50750 0.46100 1.000 0.0910 c R
H46B H Uiso 0.55600 0.57600 0.47830 1.000 0.0910 c R
H46C H Uiso 0.62620 0.56340 0.41390 1.000 0.0910 c R

loop_
_atom_type_symbol
_atom_type_description
_atom_type_scat_dispersion_real
_atom_type_scat_dispersion_imag
_atom_type_scat_source
C C 0.0033 0.0016 ' International Tables Vol C Tables 4.2.6.8 and 6.1.1.4'
H H 0.0000 0.0000 ' International Tables Vol C Tables 4.2.6.8 and 6.1.1.4'
Ag Ag -0.8971 1.1015 ' International Tables Vol C Tables 4.2.6.8 and 6.1.1.4'
F F 0.0171 0.0103 ' International Tables Vol C Tables 4.2.6.8 and 6.1.1.4'
N N 0.0061 0.0033 ' International Tables Vol C Tables 4.2.6.8 and 6.1.1.4'
P P 0.1023 0.0942 ' International Tables Vol C Tables 4.2.6.8 and 6.1.1.4'

loop_
_geom_angle_atom_site_label_1
_geom_angle_atom_site_label_2
_geom_angle_atom_site_label_3
_geom_angle
_geom_angle_site_symmetry_1
_geom_angle_publ_flag
C13 Ag1 C33 170.07(10) . yes
N3 Ag2 N12 95.61(7) . yes
N3 Ag2 N13 156.48(9) . yes
N3 Ag2 N14 89.98(8) . yes
N12 Ag2 N13 88.21(8) . yes
N12 Ag2 N14 156.61(9) . yes
N13 Ag2 N14 95.68(10) . yes
N9 Ag3 C1 113.00(8) . yes
N9 Ag3 C21 69.74(9) . yes
C1 Ag3 C21 176.81(10) . yes
F3 P1 F6 89.83(12) . yes
F4 P1 F5 179.51(10) . yes
F4 P1 F6 90.05(10) . yes
F5 P1 F6 90.42(10) . yes
F1 P1 F2 90.56(12) . yes
F1 P1 F3 88.66(11) . yes
F1 P1 F4 90.07(10) . yes
F1 P1 F5 89.47(10) . yes
F1 P1 F6 178.49(13) . yes
F2 P1 F3 179.19(12) . yes
F2 P1 F4 89.25(11) . yes
F2 P1 F5 90.59(11) . yes
F2 P1 F6 90.95(12) . yes
F3 P1 F4 90.52(10) . yes
F3 P1 F5 89.64(10) . yes
F10 P2 F11 88.57(11) . yes
F10 P2 F12 179.69(13) . yes
F11 P2 F12 91.49(13) . yes
F8 P2 F10 89.91(10) . yes
F7 P2 F8 89.69(11) . yes
F7 P2 F9 90.85(10) . yes
F7 P2 F10 88.39(10) . yes
F7 P2 F11 176.96(12) . yes
F7 P2 F12 91.56(12) . yes
F8 P2 F9 179.22(11) . yes
F9 P2 F10 89.54(10) . yes
F8 P2 F11 90.37(11) . yes
F8 P2 F12 90.40(12) . yes
F9 P2 F11 89.07(11) . yes
F9 P2 F12 90.16(12) . yes
F13 P3 F14 90.38(10) . yes
F16 P3 F17 90.38(10) . yes
F16 P3 F18 89.86(10) . yes
F17 P3 F18 179.22(10) . yes
F14 P3 F17 89.57(10) . yes
F13 P3 F15 90.00(10) . yes
F13 P3 F16 179.87(10) . yes
F13 P3 F17 89.74(10) . yes
F13 P3 F18 90.01(9) . yes
F14 P3 F15 179.01(11) . yes
F14 P3 F16 89.64(10) . yes
F15 P3 F17 91.35(10) . yes
F14 P3 F18 89.69(10) . yes
F15 P3 F16 89.99(10) . yes
F15 P3 F18 89.40(10) . yes
C2 N1 C9 124.4(2) . yes
C1 N1 C2 111.5(2) . yes
C1 N1 C9 124.1(2) . yes
C1 N2 C3 111.5(2) . yes
C1 N2 C4 123.2(2) . yes
C3 N2 C4 125.2(2) . yes
Ag2 N3 C4 120.51(16) . yes
C4 N3 C8 116.7(2) . yes
Ag2 N3 C8 121.56(16) . yes
C13 N4 C14 111.3(2) . yes
C12 N4 C13 124.0(2) 2_555 yes
C12 N4 C14 124.6(2) 2_555 yes
C13 N5 C15 110.5(2) . yes
C13 N5 C16 123.7(2) . yes
C15 N5 C16 125.8(2) . yes
C16 N6 C20 117.2(2) . yes
C22 N7 C29 124.3(2) . yes
C21 N7 C22 111.3(2) . yes
C21 N7 C29 124.4(2) . yes
C21 N8 C23 110.6(2) . yes
C23 N8 C24 126.1(2) . yes
C21 N8 C24 123.4(2) . yes
Ag3 N9 C24 108.50(17) . yes
C24 N9 C28 117.7(2) . yes
Ag3 N9 C28 133.13(18) . yes
C32 N10 C33 123.9(2) 2_555 yes
C33 N10 C34 111.5(2) . yes
C32 N10 C34 124.5(2) 2_555 yes
C33 N11 C35 111.4(2) . yes
C33 N11 C36 124.3(2) . yes
C35 N11 C36 124.3(2) . yes
C36 N12 C40 116.7(2) . yes
Ag2 N12 C40 124.04(17) . yes
Ag2 N12 C36 119.06(16) . yes
Ag2 N13 C41 142.8(3) . yes
Ag2 N14 C43 165.8(3) . yes
Ag3 C1 N1 130.81(18) . yes
Ag3 C1 N2 125.06(17) . yes
N1 C1 N2 103.9(2) . yes
N1 C2 C3 107.2(2) . yes
N2 C3 C2 106.0(2) . yes
N2 C4 N3 115.6(2) . yes
N2 C4 C5 119.8(2) . yes
N3 C4 C5 124.6(2) . yes
C4 C5 C6 117.6(2) . no
C5 C6 C7 119.3(2) . no
C6 C7 C8 118.7(2) . no
N3 C8 C7 123.0(2) . yes
N1 C9 C10 113.6(2) . yes
C9 C10 C11 115.2(2) . no
C10 C11 C12 108.6(2) . no
N4 C12 C11 114.3(2) 2_545 yes
N4 C13 N5 104.1(2) . yes
Ag1 C13 N4 132.50(19) . yes
Ag1 C13 N5 123.11(19) . yes
N4 C14 C15 107.3(2) . yes
N5 C15 C14 106.8(2) . yes
N5 C16 C17 121.2(2) . yes
N5 C16 N6 115.0(2) . yes
N6 C16 C17 123.7(3) . yes
C16 C17 C18 117.5(3) . no
C17 C18 C19 120.1(3) . no
C18 C19 C20 117.7(3) . no
N6 C20 C19 123.7(3) . yes
N7 C21 N8 104.3(2) . yes
Ag3 C21 N7 133.29(19) . yes
Ag3 C21 N8 122.34(18) . yes
N7 C22 C23 107.2(2) . yes
N8 C23 C22 106.6(2) . yes
N8 C24 C25 120.5(2) . yes
N8 C24 N9 115.8(2) . yes
N9 C24 C25 123.7(3) . yes
C24 C25 C26 117.7(3) . no
C25 C26 C27 119.5(3) . no
C26 C27 C28 118.2(3) . no
N9 C28 C27 123.0(3) . yes
N7 C29 C30 113.4(2) . yes
C29 C30 C31 113.2(2) . no
C30 C31 C32 114.3(2) . no
N10 C32 C31 112.6(2) 2_545 yes
Ag1 C33 N11 129.75(18) . yes
N10 C33 N11 103.9(2) . yes
Ag1 C33 N10 126.12(18) . yes
N10 C34 C35 107.0(2) . yes
N11 C35 C34 106.2(2) . yes
N11 C36 N12 115.2(2) . yes
N12 C36 C37 124.7(2) . yes
N11 C36 C37 120.0(2) . yes
C36 C37 C38 117.6(3) . no
C37 C38 C39 119.3(3) . no
C38 C39 C40 119.1(3) . no
N12 C40 C39 122.6(3) . yes
N13 C41 C42 179.3(3) . yes
N14 C43 C44 178.7(4) . yes
N1 C2 H2 126.00 . no
C3 C2 H2 126.00 . no
C2 C3 H3 127.00 . no
N2 C3 H3 127.00 . no
C4 C5 H5 121.00 . no
C6 C5 H5 121.00 . no
C7 C6 H6 120.00 . no
C5 C6 H6 120.00 . no
C6 C7 H7 121.00 . no
C8 C7 H7 121.00 . no
N3 C8 H8 118.00 . no
C7 C8 H8 119.00 . no
H9A C9 H9B 108.00 . no
N1 C9 H9A 109.00 . no
N1 C9 H9B 109.00 . no
C10 C9 H9B 109.00 . no
C10 C9 H9A 109.00 . no
C11 C10 H10B 108.00 . no
H10A C10 H10B 107.00 . no
C11 C10 H10A 108.00 . no
C9 C10 H10B 108.00 . no
C9 C10 H10A 109.00 . no
C12 C11 H11A 110.00 . no
C10 C11 H11A 110.00 . no
C10 C11 H11B 110.00 . no
C12 C11 H11B 110.00 . no
H11A C11 H11B 108.00 . no
C11 C12 H12B 109.00 . no
C11 C12 H12A 109.00 . no
N4 C12 H12B 109.00 2_545 no
H12A C12 H12B 108.00 . no
N4 C12 H12A 109.00 2_545 no
N4 C14 H14 126.00 . no
C15 C14 H14 126.00 . no
C14 C15 H15 127.00 . no
N5 C15 H15 127.00 . no
C16 C17 H17 121.00 . no
C18 C17 H17 121.00 . no
C17 C18 H18 120.00 . no
C19 C18 H18 120.00 . no
C20 C19 H19 121.00 . no
C18 C19 H19 121.00 . no
N6 C20 H20 118.00 . no
C19 C20 H20 118.00 . no
N7 C22 H22 126.00 . no
C23 C22 H22 126.00 . no
N8 C23 H23 127.00 . no
C22 C23 H23 127.00 . no
C24 C25 H25 121.00 . no
C26 C25 H25 121.00 . no
C25 C26 H26 120.00 . no
C27 C26 H26 120.00 . no
C26 C27 H27 121.00 . no
C28 C27 H27 121.00 . no
N9 C28 H28 119.00 . no
C27 C28 H28 119.00 . no
C30 C29 H29A 109.00 . no
C30 C29 H29B 109.00 . no
N7 C29 H29A 109.00 . no
N7 C29 H29B 109.00 . no
H29A C29 H29B 108.00 . no
H30A C30 H30B 108.00 . no
C29 C30 H30B 109.00 . no
C29 C30 H30A 109.00 . no
C31 C30 H30A 109.00 . no
C31 C30 H30B 109.00 . no
C30 C31 H31B 109.00 . no
C30 C31 H31A 109.00 . no
C32 C31 H31A 109.00 . no
C32 C31 H31B 109.00 . no
H31A C31 H31B 108.00 . no
C31 C32 H32B 109.00 . no
H32A C32 H32B 108.00 . no
N10 C32 H32A 109.00 2_545 no
C31 C32 H32A 109.00 . no
N10 C32 H32B 109.00 2_545 no
N10 C34 H34 127.00 . no
C35 C34 H34 126.00 . no
C34 C35 H35 127.00 . no
N11 C35 H35 127.00 . no
C36 C37 H37 121.00 . no
C38 C37 H37 121.00 . no
C37 C38 H38 120.00 . no
C39 C38 H38 120.00 . no
C38 C39 H39 121.00 . no
C40 C39 H39 120.00 . no
C39 C40 H40 119.00 . no
N12 C40 H40 119.00 . no
H42A C42 H42B 110.00 . no
C41 C42 H42A 109.00 . no
C41 C42 H42B 109.00 . no
C41 C42 H42C 109.00 . no
H42A C42 H42C 110.00 . no
H42B C42 H42C 109.00 . no
H44B C44 H44C 109.00 . no
C43 C44 H44A 109.00 . no
C43 C44 H44B 109.00 . no
C43 C44 H44C 109.00 . no
H44A C44 H44B 110.00 . no
H44A C44 H44C 109.00 . no
N15 C45 C46 178.0(4) . yes
C45 C46 H46A 110.00 . no
C45 C46 H46B 110.00 . no
C45 C46 H46C 109.00 . no
H46A C46 H46B 109.00 . no
H46A C46 H46C 109.00 . no
H46B C46 H46C 109.00 . no

loop_
_geom_bond_atom_site_label_1
_geom_bond_atom_site_label_2
_geom_bond_distance
_geom_bond_site_symmetry_2
_geom_bond_publ_flag
Ag1 C13 2.101(3) . yes
Ag1 C33 2.095(2) . yes
Ag2 N3 2.461(2) . yes
Ag2 N12 2.389(2) . yes
Ag2 N13 2.462(3) . yes
Ag2 N14 2.339(3) . yes
Ag3 N9 2.654(2) . yes
Ag3 C1 2.081(2) . yes
Ag3 C21 2.093(2) . yes
P1 F2 1.583(2) . yes
P1 F3 1.596(2) . yes
P1 F4 1.6057(19) . yes
P1 F5 1.5924(18) . yes
P1 F6 1.578(2) . yes
P1 F1 1.595(2) . yes
P2 F7 1.586(2) . yes
P2 F8 1.598(2) . yes
P2 F10 1.610(2) . yes
P2 F11 1.600(2) . yes
P2 F12 1.575(2) . yes
P2 F9 1.5955(19) . yes
P3 F14 1.5916(19) . yes
P3 F15 1.594(2) . yes
P3 F13 1.5980(17) . yes
P3 F18 1.5969(19) . yes
P3 F17 1.5860(19) . yes
P3 F16 1.6047(18) . yes
N1 C9 1.469(3) . yes
N1 C1 1.341(3) . yes
N1 C2 1.386(3) . yes
N2 C1 1.361(3) . yes
N2 C3 1.388(3) . yes
N2 C4 1.431(3) . yes
N3 C4 1.332(3) . yes
N3 C8 1.340(3) . yes
N4 C12 1.463(4) 2_555 yes
N4 C13 1.348(3) . yes
N4 C14 1.384(4) . yes
N5 C13 1.369(3) . yes
N5 C15 1.395(4) . yes
N5 C16 1.429(4) . yes
N6 C20 1.336(4) . yes
N6 C16 1.329(4) . yes
N7 C22 1.384(3) . yes
N7 C29 1.464(3) . yes
N7 C21 1.342(3) . yes
N8 C24 1.424(3) . yes
N8 C21 1.365(3) . yes
N8 C23 1.392(3) . yes
N9 C28 1.337(4) . yes
N9 C24 1.322(3) . yes
N10 C34 1.387(3) . yes
N10 C33 1.342(3) . yes
N10 C32 1.467(3) 2_555 yes
N11 C35 1.385(3) . yes
N11 C33 1.362(3) . yes
N11 C36 1.423(3) . yes
N12 C36 1.337(3) . yes
N12 C40 1.337(4) . yes
N13 C41 1.129(4) . yes
N14 C43 1.134(4) . yes
N15 C45 1.110(6) . yes
C2 C3 1.336(4) . no
C4 C5 1.380(3) . no
C5 C6 1.378(4) . no
C6 C7 1.379(4) . no
C7 C8 1.385(4) . no
C9 C10 1.521(4) . no
C10 C11 1.527(4) . no
C11 C12 1.521(4) . no
C14 C15 1.328(4) . no
C16 C17 1.380(4) . no
C17 C18 1.381(4) . no
C18 C19 1.375(4) . no
C19 C20 1.377(4) . no
C22 C23 1.330(4) . no
C24 C25 1.381(4) . no
C25 C26 1.374(4) . no
C26 C27 1.386(4) . no
C27 C28 1.375(4) . no
C29 C30 1.515(4) . no
C30 C31 1.527(4) . no
C31 C32 1.511(4) . no
C34 C35 1.335(4) . no
C36 C37 1.377(4) . no
C37 C38 1.378(4) . no
C38 C39 1.374(4) . no
C39 C40 1.390(4) . no
C41 C42 1.447(4) . no
C43 C44 1.459(4) . no
C2 H2 0.9500 . no
C3 H3 0.9500 . no
C5 H5 0.9500 . no
C6 H6 0.9500 . no
C7 H7 0.9500 . no
C8 H8 0.9500 . no
C9 H9A 0.9900 . no
C9 H9B 0.9900 . no
C10 H10A 0.9900 . no
C10 H10B 0.9900 . no
C11 H11A 0.9900 . no
C11 H11B 0.9900 . no
C12 H12B 0.9900 . no
C12 H12A 0.9900 . no
C14 H14 0.9500 . no
C15 H15 0.9500 . no
C17 H17 0.9500 . no
C18 H18 0.9500 . no
C19 H19 0.9500 . no
C20 H20 0.9500 . no
C22 H22 0.9500 . no
C23 H23 0.9500 . no
C25 H25 0.9500 . no
C26 H26 0.9500 . no
C27 H27 0.9500 . no
C28 H28 0.9500 . no
C29 H29A 0.9900 . no
C29 H29B 0.9900 . no
C30 H30A 0.9900 . no
C30 H30B 0.9900 . no
C31 H31B 0.9900 . no
C31 H31A 0.9900 . no
C32 H32A 0.9900 . no
C32 H32B 0.9900 . no
C34 H34 0.9500 . no
C35 H35 0.9500 . no
C37 H37 0.9500 . no
C38 H38 0.9500 . no
C39 H39 0.9500 . no
C40 H40 0.9500 . no
C42 H42A 0.9800 . no
C42 H42B 0.9800 . no
C42 H42C 0.9800 . no
C44 H44B 0.9800 . no
C44 H44C 0.9800 . no
C44 H44A 0.9800 . no
C45 C46 1.428(6) . no
C46 H46A 0.9800 . no
C46 H46B 0.9800 . no
C46 H46C 0.9800 . no

loop_
_geom_hbond_atom_site_label_D
_geom_hbond_atom_site_label_H
_geom_hbond_atom_site_label_A
_geom_hbond_distance_DH
_geom_hbond_distance_HA
_geom_hbond_distance_DA
_geom_hbond_angle_DHA
_geom_hbond_site_symmetry_A
_geom_hbond_publ_flag
C2 H2 F4 0.9500 2.3700 3.313(3) 176.00 4_454 yes
C3 H3 F15 0.9500 2.4700 3.339(3) 152.00 1_455 yes
C5 H5 F7 0.9500 2.4800 3.203(3) 133.00 4_455 yes
C7 H7 F14 0.9500 2.4700 3.169(3) 131.00 3_666 yes
C9 H9B F3 0.9900 2.3600 3.129(3) 134.00 4_454 yes
C10 H10A N15 0.9900 2.5900 3.433(5) 143.00 2_545 yes
C14 H14 F11 0.9500 2.5200 3.250(4) 133.00 3_665 yes
C15 H15 F6 0.9500 2.4000 3.231(3) 146.00 1_554 yes
C19 H19 F12 0.9500 2.5000 3.412(4) 161.00 1_455 yes
C22 H22 F1 0.9500 2.3400 3.155(4) 143.00 4_554 yes
C23 H23 F15 0.9500 2.4700 3.273(3) 141.00 . yes
C29 H29A F8 0.9900 2.5300 3.412(3) 148.00 . yes
C32 H32B F14 0.9900 2.3000 3.265(3) 163.00 4_454 yes
C37 H37 F17 0.9500 2.5400 3.013(3) 111.00 1_455 yes
C37 H37 F5 0.9500 2.5400 3.454(3) 163.00 3_566 yes
C46 H46A F13 0.9800 2.5500 3.454(4) 154.00 . yes
C46 H46A F14 0.9800 2.5100 3.347(4) 143.00 . yes

loop_
_geom_torsion_atom_site_label_1
_geom_torsion_atom_site_label_2
_geom_torsion_atom_site_label_3
_geom_torsion_atom_site_label_4
_geom_torsion
_geom_torsion_site_symmetry_1
_geom_torsion_site_symmetry_3
_geom_torsion_site_symmetry_4
_geom_torsion_publ_flag
N12 Ag2 N3 C4 44.02(18) . . . no
N12 Ag2 N3 C8 -123.00(19) . . . no
N13 Ag2 N3 C4 -54.4(3) . . . no
N13 Ag2 N3 C8 138.6(2) . . . no
N14 Ag2 N3 C4 -158.73(19) . . . no
N14 Ag2 N3 C8 34.3(2) . . . no
N3 Ag2 N12 C36 56.44(19) . . . no
N3 Ag2 N12 C40 -118.2(2) . . . no
N13 Ag2 N12 C36 -146.82(19) . . . no
N13 Ag2 N12 C40 38.5(2) . . . no
N14 Ag2 N12 C36 -46.6(3) . . . no
N14 Ag2 N12 C40 138.7(2) . . . no
N3 Ag2 N13 C41 -137.7(4) . . . no
N12 Ag2 N13 C41 122.3(4) . . . no
N14 Ag2 N13 C41 -34.6(4) . . . no
C1 Ag3 N9 C24 -179.14(17) . . . no
C1 Ag3 N9 C28 -9.1(3) . . . no
C21 Ag3 N9 C24 2.61(18) . . . no
C21 Ag3 N9 C28 172.6(3) . . . no
N9 Ag3 C1 N1 -131.5(2) . . . no
N9 Ag3 C1 N2 41.7(2) . . . no
N9 Ag3 C21 N7 177.7(3) . . . no
N9 Ag3 C21 N8 0.74(19) . . . no
C2 N1 C1 Ag3 174.05(19) . . . no
C2 N1 C1 N2 -0.3(3) . . . no
C9 N1 C1 Ag3 -5.8(4) . . . no
C9 N1 C1 N2 179.8(2) . . . no
C1 N1 C2 C3 0.2(3) . . . no
C9 N1 C2 C3 -180.0(2) . . . no
C1 N1 C9 C10 108.1(3) . . . no
C2 N1 C9 C10 -71.8(3) . . . no
C3 N2 C1 Ag3 -174.45(18) . . . no
C3 N2 C1 N1 0.3(3) . . . no
C4 N2 C1 Ag3 2.5(3) . . . no
C4 N2 C1 N1 177.2(2) . . . no
C1 N2 C3 C2 -0.2(3) . . . no
C4 N2 C3 C2 -177.1(2) . . . no
C1 N2 C4 N3 43.5(3) . . . no
C1 N2 C4 C5 -134.9(3) . . . no
C3 N2 C4 N3 -140.0(2) . . . no
C3 N2 C4 C5 41.7(3) . . . no
Ag2 N3 C4 N2 15.6(3) . . . no
Ag2 N3 C4 C5 -166.18(19) . . . no
C8 N3 C4 N2 -176.8(2) . . . no
C8 N3 C4 C5 1.5(4) . . . no
Ag2 N3 C8 C7 166.1(2) . . . no
C4 N3 C8 C7 -1.4(4) . . . no
C14 N4 C13 Ag1 -173.4(2) . . . no
C14 N4 C13 N5 0.3(3) . . . no
C12 N4 C13 Ag1 8.6(4) 2_555 . . no
C12 N4 C13 N5 -177.7(2) 2_555 . . no
C13 N4 C14 C15 -0.4(3) . . . no
C12 N4 C14 C15 177.6(2) 2_555 . . no
C13 N4 C12 C11 -87.4(3) . 2_555 2_555 no
C14 N4 C12 C11 94.9(3) . 2_555 2_555 no
C15 N5 C13 Ag1 174.31(18) . . . no
C15 N5 C13 N4 -0.1(3) . . . no
C16 N5 C13 Ag1 -6.3(3) . . . no
C16 N5 C13 N4 179.3(2) . . . no
C13 N5 C15 C14 -0.1(3) . . . no
C16 N5 C15 C14 -179.5(2) . . . no
C13 N5 C16 N6 6.1(4) . . . no
C13 N5 C16 C17 -174.0(2) . . . no
C15 N5 C16 N6 -174.6(2) . . . no
C15 N5 C16 C17 5.3(4) . . . no
C20 N6 C16 N5 179.7(2) . . . no
C20 N6 C16 C17 -0.2(4) . . . no
C16 N6 C20 C19 -0.3(4) . . . no
C22 N7 C21 Ag3 -176.7(2) . . . no
C22 N7 C21 N8 0.7(3) . . . no
C29 N7 C21 Ag3 4.3(4) . . . no
C29 N7 C21 N8 -178.4(2) . . . no
C21 N7 C22 C23 -0.5(3) . . . no
C29 N7 C22 C23 178.5(3) . . . no
C21 N7 C29 C30 -99.5(3) . . . no
C22 N7 C29 C30 81.6(3) . . . no
C23 N8 C21 Ag3 177.15(19) . . . no
C23 N8 C21 N7 -0.6(3) . . . no
C24 N8 C21 Ag3 -4.3(3) . . . no
C24 N8 C21 N7 178.0(2) . . . no
C21 N8 C23 C22 0.3(3) . . . no
C24 N8 C23 C22 -178.2(3) . . . no
C21 N8 C24 N9 6.8(4) . . . no
C21 N8 C24 C25 -173.9(3) . . . no
C23 N8 C24 N9 -174.8(3) . . . no
C23 N8 C24 C25 4.5(4) . . . no
Ag3 N9 C24 N8 -5.3(3) . . . no
Ag3 N9 C24 C25 175.5(2) . . . no
C28 N9 C24 N8 -177.0(2) . . . no
C28 N9 C24 C25 3.7(4) . . . no
Ag3 N9 C28 C27 -168.4(2) . . . no
C24 N9 C28 C27 0.9(4) . . . no
C34 N10 C33 Ag1 174.14(18) . . . no
C34 N10 C33 N11 -0.3(3) . . . no
C32 N10 C33 Ag1 -3.3(3) 2_555 . . no
C32 N10 C33 N11 -177.7(2) 2_555 . . no
C33 N10 C34 C35 -0.3(3) . . . no
C32 N10 C34 C35 177.1(2) 2_555 . . no
C33 N10 C32 C31 90.2(3) . 2_555 2_555 no
C34 N10 C32 C31 -86.9(3) . 2_555 2_555 no
C35 N11 C33 Ag1 -173.35(18) . . . no
C35 N11 C33 N10 0.8(3) . . . no
C36 N11 C33 Ag1 9.3(4) . . . no
C36 N11 C33 N10 -176.6(2) . . . no
C33 N11 C35 C34 -1.0(3) . . . no
C36 N11 C35 C34 176.4(2) . . . no
C33 N11 C36 N12 48.1(3) . . . no
C33 N11 C36 C37 -132.9(3) . . . no
C35 N11 C36 N12 -128.9(3) . . . no
C35 N11 C36 C37 50.1(4) . . . no
Ag2 N12 C36 N11 4.2(3) . . . no
Ag2 N12 C36 C37 -174.8(2) . . . no
C40 N12 C36 N11 179.2(2) . . . no
C40 N12 C36 C37 0.3(4) . . . no
Ag2 N12 C40 C39 172.8(2) . . . no
C36 N12 C40 C39 -2.0(4) . . . no
N1 C2 C3 N2 0.0(3) . . . no
N2 C4 C5 C6 177.5(2) . . . no
N3 C4 C5 C6 -0.7(4) . . . no
C4 C5 C6 C7 -0.1(4) . . . no
C5 C6 C7 C8 0.1(4) . . . no
C6 C7 C8 N3 0.7(4) . . . no
N1 C9 C10 C11 -71.6(3) . . . no
C9 C10 C11 C12 -170.7(2) . . . no
C10 C11 C12 N4 -178.0(2) . . 2_545 no
N4 C14 C15 N5 0.3(3) . . . no
N5 C16 C17 C18 -179.2(2) . . . no
N6 C16 C17 C18 0.7(4) . . . no
C16 C17 C18 C19 -0.6(4) . . . no
C17 C18 C19 C20 0.1(4) . . . no
C18 C19 C20 N6 0.4(4) . . . no
N7 C22 C23 N8 0.1(3) . . . no
N8 C24 C25 C26 175.8(3) . . . no
N9 C24 C25 C26 -5.0(4) . . . no
C24 C25 C26 C27 1.7(5) . . . no
C25 C26 C27 C28 2.4(5) . . . no
C26 C27 C28 N9 -3.9(5) . . . no
N7 C29 C30 C31 66.4(3) . . . no
C29 C30 C31 C32 164.7(2) . . . no
C30 C31 C32 N10 60.1(3) . . 2_545 no
N10 C34 C35 N11 0.8(3) . . . no
N11 C36 C37 C38 -177.6(2) . . . no
N12 C36 C37 C38 1.3(4) . . . no
C36 C37 C38 C39 -1.2(4) . . . no
C37 C38 C39 C40 -0.4(4) . . . no
C38 C39 C40 N12 2.1(4) . . . no
